data_1548517
loop_
_publ_author_name
'Pavlik, III, Alfred J.'
'Ushakov, Sergey V.'
'Navrotsky, Alexandra'
'Benmore, Chris J.'
'Weber, Richard J.K.'

_publ_section_title
;
 Structure and thermal expansion of Lu 2 O 3 and Yb 2 O 3 up to the
 melting points
;
_journal_name_full 'Journal of Nuclear Materials'
_journal_page_first 385
_journal_paper_doi 10.1016/j.jnucmat.2017.08.031
_journal_volume 495
_journal_year 2017
_chemical_formula_structural Lu2O3
_chemical_formula_sum 'Lu2 O3'
_chemical_name_systematic 'Lutetium(III) Oxide (2/3)'
_space_group_IT_number 206
_symmetry_cell_setting cubic
_symmetry_space_group_name_Hall '-I 2b 2c 3'
_symmetry_space_group_name_H-M 'I a -3'
_audit_author_name
' 'Pavlik III, Alfred J.', 'Ushakov, Sergey V.', 'Navrotsky, Alexandra', 'Benmore, Chris J.', 'Weber, Richard J.K.''
_audit_creation_date 2017/09/15
_audit_creation_method 'created in GSAS-II'
_audit_update_record '2017-09-15T16:25  Initial software-generated CIF'
_cell_angle_alpha 90
_cell_angle_beta 90
_cell_angle_gamma 90
_cell_formula_units_Z 16
_cell_length_a 10.4786(22)
_cell_length_b 10.4786(22)
_cell_length_c 10.4786(22)
_cell_measurement_temperature 1123.15(50)
_cell_volume 1150.6(4)
_computing_structure_refinement 'GSAS-II (Toby & Von Dreele, J. Appl. Cryst. 46, 544-549, 2013)'
_pd_calc_method 'Rietveld Refinement'
_pd_phase_name Lu2O3
_pd_proc_info_datetime 2017-09-15T16:25
_refine_ls_goodness_of_fit_all 7.867
_refine_ls_matrix_type full
_refine_ls_number_parameters 28
_refine_ls_wR_factor_obs 0.10616
_cod_data_source_file Lu2O3-Ar-850C.cif
_cod_data_source_block Lu2O3-Ar-850C
_cod_depositor_comments
;
  Moved the _audit_creation_method data item out of the loop.

  Antanas Vaitkus,
  2019-03-01

Removed whitespace in chemical formula for proper reading, and added
 middle name initial and generational suffix to author name.
;
_cod_original_cell_volume 1150.6(7)
_cod_database_code 1548517

loop_
_space_group_symop_id
_space_group_symop_operation_xyz
1 x,y,z
2 z,x,y
3 y,z,x
4 1/2+x,y,1/2-z
5 1/2-z,1/2+x,y
6 y,1/2-z,1/2+x
7 -z,1/2+x,1/2-y
8 1/2-y,-z,1/2+x
9 1/2+y,1/2-z,-x
10 -x,1/2+y,1/2-z
11 1/2-z,-x,1/2+y
12 1/2+x,1/2-y,-z
13 -x,-y,-z
14 -z,-x,-y
15 -y,-z,-x
16 1/2-x,-y,1/2+z
17 1/2+z,1/2-x,-y
18 -y,1/2+z,1/2-x
19 z,1/2-x,1/2+y
20 1/2+y,z,1/2-x
21 1/2-y,1/2+z,x
22 x,1/2-y,1/2+z
23 1/2+z,x,1/2-y
24 1/2-x,1/2+y,z
25 1/2+x,1/2+y,1/2+z
26 1/2+z,1/2+x,1/2+y
27 1/2+y,1/2+z,1/2+x
28 x,1/2+y,-z
29 -z,x,1/2+y
30 1/2+y,-z,x
31 1/2-z,x,-y
32 -y,1/2-z,x
33 y,-z,1/2-x
34 1/2-x,y,-z
35 -z,1/2-x,y
36 x,-y,1/2-z
37 1/2-x,1/2-y,1/2-z
38 1/2-z,1/2-x,1/2-y
39 1/2-y,1/2-z,1/2-x
40 -x,1/2-y,z
41 z,-x,1/2-y
42 1/2-y,z,-x
43 1/2+z,-x,y
44 y,1/2+z,-x
45 -y,z,1/2+x
46 1/2+x,-y,z
47 z,1/2+x,-y
48 -x,y,1/2+z

loop_
_atom_site_label
_atom_site_type_symbol
_atom_site_symmetry_multiplicity
_atom_site_Wyckoff_symbol
_atom_site_fract_x
_atom_site_fract_y
_atom_site_fract_z
_atom_site_occupancy
_atom_site_adp_type
_atom_site_U_iso_or_equiv
Lu1 Lu3+ 8 b 0.25000 0.25000 0.25000 1.000 Uiso -0.058(5)
Lu2 Lu3+ 24 d -0.0325(7) 0.00000 0.25000 1.000 Uiso -0.074(5)
O1 O2- 48 e 0.391(15) 0.152(13) 0.382(16) 1.000 Uiso -0.14(4)

loop_
_atom_type_symbol
_atom_type_oxidation_number
Lu3+ 3
O2- -2
